data_7106412
loop_
_publ_author_name
'John S. Hart'
'Fraser J. White'
'Jason B. Love'

_publ_section_title
;
 Donor-extended tripodal pyrroles: encapsulation, metallation, and
 H-bonded tautomers
;
_journal_name_full Chem.Commun.
_journal_page_first 5711
_journal_paper_doi 10.1039/c1cc11378j
_journal_volume 47
_journal_year 2011
_chemical_formula_moiety 'C70 H94 N12 Zn2, 2(Cl), (C4H8O)2'
_chemical_formula_sum 'C78 H110 Cl2 N12 O2 Zn2'
_chemical_formula_weight 1449.42
_chemical_name_systematic
;
?
;
_space_group_IT_number 14
_symmetry_cell_setting monoclinic
_symmetry_space_group_name_Hall '-P 2ybc'
_symmetry_space_group_name_H-M 'P 1 21/c 1'
_atom_sites_solution_hydrogens geom
_atom_sites_solution_primary direct
_atom_sites_solution_secondary difmap
_audit_creation_date 2011-03-08T14:38:50-00:00
_audit_creation_method 'WinGX routine CIF_UPDATE'
_cell_angle_alpha 90
_cell_angle_beta 96.887(3)
_cell_angle_gamma 90
_cell_formula_units_Z 2
_cell_length_a 13.6569(4)
_cell_length_b 25.0290(8)
_cell_length_c 10.9583(4)
_cell_measurement_reflns_used 11961
_cell_measurement_temperature 150(2)
_cell_measurement_theta_max 73.1711
_cell_measurement_theta_min 3.257
_cell_volume 3718.7(2)
_computing_cell_refinement
;
CrysAlisPro, Oxford Diffraction Ltd.,
Version 1.171.33.55 (release 05-01-2010 CrysAlis171 .NET)
(compiled Jan 5 2010,16:28:46)
;
_computing_data_collection
;
CrysAlisPro, Oxford Diffraction Ltd.,
Version 1.171.33.55 (release 05-01-2010 CrysAlis171 .NET)
(compiled Jan 5 2010,16:28:46)
;
_computing_data_reduction
;
CrysAlisPro, Oxford Diffraction Ltd.,
Version 1.171.33.55 (release 05-01-2010 CrysAlis171 .NET)
(compiled Jan 5 2010,16:28:46)
;
_computing_structure_refinement 'SHELXL-97 (Sheldrick, 1997)'
_computing_structure_solution 'SHELXS-97 (Sheldrick, 1990)'
_diffrn_ambient_temperature 150(2)
_diffrn_detector_area_resol_mean 5.1574
_diffrn_measured_fraction_theta_full 0.985
_diffrn_measured_fraction_theta_max 0.985
_diffrn_measurement_device_type 'SuperNova, Dual, Cu at zero, Atlas'
_diffrn_measurement_method '\w scans'
_diffrn_radiation_monochromator graphite
_diffrn_radiation_type CuK\a
_diffrn_radiation_wavelength 1.5418
_diffrn_reflns_av_R_equivalents 0.101
_diffrn_reflns_av_unetI/netI 0.0599
_diffrn_reflns_limit_h_max 15
_diffrn_reflns_limit_h_min -16
_diffrn_reflns_limit_k_max 31
_diffrn_reflns_limit_k_min -30
_diffrn_reflns_limit_l_max 13
_diffrn_reflns_limit_l_min -13
_diffrn_reflns_number 34512
_diffrn_reflns_theta_full 73.33
_diffrn_reflns_theta_max 73.33
_diffrn_reflns_theta_min 3.26
_exptl_absorpt_coefficient_mu 1.873
_exptl_absorpt_correction_T_max 1
_exptl_absorpt_correction_T_min 0.28924
_exptl_absorpt_correction_type multi-scan
_exptl_absorpt_process_details
;
CrysAlisPro, Oxford Diffraction Ltd.,
Version 1.171.33.55 (release 05-01-2010 CrysAlis171 .NET)
(compiled Jan 5 2010,16:28:46)
Empirical absorption correction using spherical harmonics,
implemented in SCALE3 ABSPACK scaling algorithm.
;
_exptl_crystal_colour colourless
_exptl_crystal_density_diffrn 1.294
_exptl_crystal_density_method 'not measured'
_exptl_crystal_description block
_exptl_crystal_F_000 1544
_exptl_crystal_size_max 0.2095
_exptl_crystal_size_mid 0.1091
_exptl_crystal_size_min 0.0541
_refine_diff_density_max 1.877
_refine_diff_density_min -0.731
_refine_diff_density_rms 0.148
_refine_ls_extinction_method none
_refine_ls_goodness_of_fit_ref 1.06
_refine_ls_hydrogen_treatment constr
_refine_ls_matrix_type full
_refine_ls_number_parameters 407
_refine_ls_number_reflns 7361
_refine_ls_number_restraints 151
_refine_ls_restrained_S_all 1.081
_refine_ls_R_factor_all 0.115
_refine_ls_R_factor_gt 0.0971
_refine_ls_shift/su_max 0.001
_refine_ls_shift/su_mean 0
_refine_ls_structure_factor_coef Fsqd
_refine_ls_weighting_details 'calc w=1/[\s^2^(Fo^2^)+(0.2000P)^2^+0.0000P] where P=(Fo^2^+2Fc^2^)/3'
_refine_ls_weighting_scheme calc
_refine_ls_wR_factor_ref 0.2771
_reflns_number_gt 5203
_reflns_number_total 7361
_reflns_threshold_expression >2sigma(I)
_cod_data_source_file c1cc11378j.txt
_cod_data_source_block jl0030
_cod_depositor_comments
;
The following automatic conversions were performed:

'_exptl_absorpt_correction_type' value 'multi-scans' was replaced
with the value 'multi-scan' as specified in the replacement file
'src/cod-tools/trunk/data/replacement-values/replacement_values.lst'.

Automatic conversion script
Id: cif_fix_values 5376 2017-05-30 11:51:03Z andrius 
;
_cod_database_code 7106412

loop_
_symmetry_equiv_pos_as_xyz
'x, y, z'
'-x, y+1/2, -z+1/2'
'-x, -y, -z'
'x, -y-1/2, z-1/2'

loop_
_atom_site_label
_atom_site_fract_x
_atom_site_fract_y
_atom_site_fract_z
_atom_site_U_iso_or_equiv
_atom_site_adp_type
_atom_site_calc_flag
_atom_site_refinement_flags
_atom_site_occupancy
_atom_site_disorder_assembly
_atom_site_disorder_group
_atom_site_type_symbol
Cl1 0.90353(12) 0.62606(8) 0.24867(18) 0.0814(6) Uani d . 1 . . Cl
Zn1 0.41172(4) 0.56336(2) 0.05492(5) 0.0379(2) Uani d . 1 . . Zn
N1 0.5274(3) 0.54837(15) 0.1765(4) 0.0375(8) Uani d . 1 B . N
N2 0.6853(3) 0.66561(17) 0.1634(5) 0.0559(12) Uani d DU 1 . . N
H2 0.738 0.6564 0.2131 0.067 Uiso calc R 1 A 1 H
N3 0.3463(3) 0.49439(15) 0.0723(3) 0.0360(8) Uani d . 1 . . N
N4 0.1244(3) 0.4937(2) -0.1489(4) 0.0590(12) Uani d . 1 . . N
H4 0.1115 0.4593 -0.1553 0.071 Uiso calc R 1 . . H
N5 0.4235(3) 0.59875(15) -0.1070(3) 0.0371(8) Uani d . 1 . . N
N6 0.3312(3) 0.63059(15) 0.0870(4) 0.0403(8) Uani d . 1 . . N
C1 0.4403(4) 0.4520(2) 0.3637(4) 0.0440(10) Uani d . 1 . . C
H1A 0.4024 0.4842 0.3776 0.066 Uiso calc R 1 . . H
H1B 0.4974 0.4495 0.4268 0.066 Uiso calc R 1 . . H
H1C 0.3985 0.4204 0.368 0.066 Uiso calc R 1 . . H
C2 0.4763(3) 0.45495(18) 0.2352(4) 0.0378(9) Uani d . 1 . . C
C3 0.5447(3) 0.50303(18) 0.2379(4) 0.0357(9) Uani d . 1 . . C
C4 0.6376(3) 0.50514(19) 0.3095(4) 0.0401(9) Uani d . 1 . . C
H4A 0.667 0.4776 0.3611 0.048 Uiso calc R 1 . . H
C5 0.6781(3) 0.55477(19) 0.2907(4) 0.0412(10) Uani d . 1 B . C
H5 0.7398 0.5681 0.3273 0.049 Uiso calc R 1 . . H
C6 0.6092(3) 0.58129(19) 0.2067(5) 0.0418(10) Uani d . 1 . . C
C7 0.6111(4) 0.6310(2) 0.1515(5) 0.0505(12) Uani d . 1 B . C
H7 0.5533 0.6415 0.0999 0.061 Uiso calc R 1 . . H
C8A 0.6885(10) 0.7179(5) 0.1016(19) 0.081(4) Uani d PDU 0.520(10) B 1 C
H8A 0.7228 0.7104 0.0278 0.097 Uiso calc PR 0.520(10) B 1 H
C9A 0.5946(8) 0.7398(4) 0.0517(12) 0.058(2) Uani d PDU 0.520(10) B 1 C
H9AA 0.5574 0.7507 0.1199 0.069 Uiso calc PR 0.520(10) B 1 H
H9AB 0.5558 0.712 0.0032 0.069 Uiso calc PR 0.520(10) B 1 H
C8B 0.6979(12) 0.7102(6) 0.0793(19) 0.081(4) Uani d PDU 0.480(10) B 2 C
H8B 0.7453 0.6954 0.0252 0.097 Uiso calc PR 0.480(10) B 2 H
C9B 0.6174(9) 0.7281(4) -0.0073(14) 0.058(2) Uani d PDU 0.480(10) B 2 C
H9BA 0.5556 0.7233 0.0304 0.069 Uiso calc PR 0.480(10) B 2 H
H9BB 0.6134 0.7045 -0.0801 0.069 Uiso calc PR 0.480(10) B 2 H
C10A 0.6073(14) 0.7877(5) -0.0296(18) 0.069(4) Uani d PDU 0.520(10) B 1 C
H10A 0.6073 0.7746 -0.1149 0.083 Uiso calc PR 0.520(10) B 1 H
H10B 0.5485 0.8108 -0.0287 0.083 Uiso calc PR 0.520(10) B 1 H
C11A 0.6949(9) 0.8213(5) -0.0002(14) 0.084(4) Uani d PDU 0.520(10) B 1 C
H11A 0.7448 0.8115 -0.0548 0.101 Uiso calc PR 0.520(10) B 1 H
H11B 0.6767 0.8592 -0.0158 0.101 Uiso calc PR 0.520(10) B 1 H
C12A 0.7373(13) 0.8151(5) 0.1274(13) 0.097(4) Uani d PDU 0.520(10) B 1 C
H12A 0.6943 0.8336 0.1805 0.116 Uiso calc PR 0.520(10) B 1 H
H12B 0.8024 0.8331 0.1385 0.116 Uiso calc PR 0.520(10) B 1 H
C13A 0.7508(19) 0.7578(7) 0.171(2) 0.093(4) Uani d PDU 0.520(10) B 1 C
H13A 0.8206 0.7477 0.1677 0.112 Uiso calc PR 0.520(10) B 1 H
H13B 0.7383 0.7561 0.2577 0.112 Uiso calc PR 0.520(10) B 1 H
C13B 0.757(2) 0.7502(8) 0.152(2) 0.093(4) Uani d PDU 0.480(10) B 2 C
H13C 0.8188 0.7338 0.1915 0.112 Uiso calc PR 0.480(10) B 2 H
H13D 0.7199 0.7641 0.2176 0.112 Uiso calc PR 0.480(10) B 2 H
C12B 0.7810(9) 0.7959(5) 0.068(2) 0.097(4) Uani d PDU 0.480(10) B 2 C
H12C 0.806 0.7823 -0.0072 0.116 Uiso calc PR 0.480(10) B 2 H
H12D 0.8299 0.8208 0.1111 0.116 Uiso calc PR 0.480(10) B 2 H
C14 0.3855(3) 0.45388(19) 0.1416(4) 0.0393(9) Uani d . 1 . . C
C15 0.3250(4) 0.4082(2) 0.1206(5) 0.0508(12) Uani d . 1 . . C
H15 0.3361 0.3744 0.1587 0.061 Uiso calc R 1 . . H
C16 0.2477(4) 0.4217(2) 0.0353(5) 0.0517(12) Uani d . 1 . . C
H16 0.1954 0.3989 0.0026 0.062 Uiso calc R 1 . . H
C17 0.2599(3) 0.47551(19) 0.0051(4) 0.0400(10) Uani d . 1 . . C
C18 0.2018(3) 0.5087(2) -0.0741(4) 0.0452(11) Uani d . 1 . . C
H18 0.2193 0.5454 -0.0744 0.054 Uiso calc R 1 . . H
C19 0.0569(4) 0.5312(3) -0.2235(7) 0.074(2) Uani d . 1 . . C
H19 0.0682 0.5673 -0.1854 0.089 Uiso calc R 1 . . H
C20 0.0720(5) 0.5366(4) -0.3482(8) 0.084(2) Uani d . 1 . . C
H20A 0.0642 0.5012 -0.3885 0.101 Uiso calc R 1 . . H
H20B 0.1404 0.5487 -0.3527 0.101 Uiso calc R 1 . . H
C21 0.0012(6) 0.5757(4) -0.4177(9) 0.098(3) Uani d . 1 . . C
H21A 0.0144 0.578 -0.5044 0.117 Uiso calc R 1 . . H
H21B 0.0101 0.6117 -0.3805 0.117 Uiso calc R 1 . . H
C22 -0.1078(6) 0.5556(4) -0.4115(8) 0.087(2) Uani d . 1 . . C
H22A -0.1553 0.5818 -0.4523 0.105 Uiso calc R 1 . . H
H22B -0.1182 0.521 -0.4547 0.105 Uiso calc R 1 . . H
C23 -0.1233(5) 0.5496(4) -0.2856(8) 0.094(3) Uani d . 1 . . C
H23A -0.1893 0.5336 -0.2828 0.113 Uiso calc R 1 . . H
H23B -0.1242 0.5856 -0.2482 0.113 Uiso calc R 1 . . H
C24 -0.0471(4) 0.5154(3) -0.2064(5) 0.0594(14) Uani d . 1 . . C
H24A -0.0568 0.5195 -0.1188 0.071 Uiso calc R 1 . . H
H24B -0.0575 0.4773 -0.2287 0.071 Uiso calc R 1 . . H
C25 0.4634(3) 0.59403(18) -0.2119(4) 0.0385(9) Uani d . 1 . . C
C26 0.4397(4) 0.6388(2) -0.2858(4) 0.0453(11) Uani d . 1 . . C
H26 0.4593 0.645 -0.3649 0.054 Uiso calc R 1 . . H
C27 0.3832(4) 0.67221(19) -0.2236(5) 0.0473(11) Uani d . 1 . . C
H27 0.3563 0.7057 -0.2509 0.057 Uiso calc R 1 . . H
C28 0.3731(3) 0.64693(18) -0.1117(5) 0.0432(10) Uani d . 1 . . C
C29 0.3259(3) 0.66167(19) -0.0076(5) 0.0436(10) Uani d . 1 . . C
H29 0.2905 0.6943 -0.0079 0.052 Uiso calc R 1 . . H
C30 0.2850(3) 0.6458(2) 0.1950(5) 0.0450(10) Uani d . 1 . . C
H30 0.236 0.6748 0.1715 0.054 Uiso calc R 1 . . H
C31 0.2310(5) 0.5979(3) 0.2412(5) 0.0613(15) Uani d . 1 . . C
H31A 0.1784 0.5864 0.1766 0.074 Uiso calc R 1 . . H
H31B 0.2779 0.5678 0.2576 0.074 Uiso calc R 1 . . H
C32 0.1858(5) 0.6109(3) 0.3577(6) 0.0702(18) Uani d . 1 . . C
H32A 0.132 0.6372 0.3384 0.084 Uiso calc R 1 . . H
H32B 0.1567 0.578 0.3885 0.084 Uiso calc R 1 . . H
C33 0.2613(5) 0.6334(2) 0.4574(5) 0.0571(13) Uani d . 1 . . C
H33A 0.2278 0.6446 0.5285 0.068 Uiso calc R 1 . . H
H33B 0.3098 0.6053 0.4858 0.068 Uiso calc R 1 . . H
C34 0.3146(4) 0.6808(2) 0.4104(5) 0.0495(12) Uani d . 1 . . C
H34A 0.3661 0.6933 0.4754 0.059 Uiso calc R 1 . . H
H34B 0.2672 0.7104 0.3909 0.059 Uiso calc R 1 . . H
C35 0.3618(4) 0.66650(19) 0.2965(5) 0.0456(11) Uani d . 1 . . C
H35A 0.4128 0.6388 0.3173 0.055 Uiso calc R 1 . . H
H35B 0.3945 0.6985 0.2668 0.055 Uiso calc R 1 . . H
C10B 0.6210(16) 0.7838(5) -0.050(2) 0.069(4) Uani d PDU 0.480(10) B 2 C
H10C 0.5525 0.797 -0.0683 0.083 Uiso calc PR 0.480(10) B 2 H
H10D 0.6508 0.784 -0.128 0.083 Uiso calc PR 0.480(10) B 2 H
C11B 0.6780(12) 0.8227(5) 0.0387(19) 0.084(4) Uani d PDU 0.480(10) B 2 C
H11C 0.6456 0.8271 0.1141 0.101 Uiso calc PR 0.480(10) B 2 H
H11D 0.6838 0.8581 -0.0003 0.101 Uiso calc PR 0.480(10) B 2 H

loop_
_atom_site_aniso_label
_atom_site_aniso_U_11
_atom_site_aniso_U_22
_atom_site_aniso_U_33
_atom_site_aniso_U_12
_atom_site_aniso_U_13
_atom_site_aniso_U_23
Cl1 0.0563(8) 0.0816(11) 0.0973(12) -0.0201(8) -0.0270(8) 0.0050(9)
Zn1 0.0290(3) 0.0357(4) 0.0466(4) -0.0023(2) -0.0056(2) 0.0069(2)
N1 0.0281(17) 0.0365(18) 0.046(2) -0.0050(14) -0.0028(14) 0.0031(15)
N2 0.047(2) 0.040(2) 0.074(3) -0.0132(18) -0.018(2) 0.012(2)
N3 0.0264(16) 0.0382(18) 0.0420(19) -0.0024(14) -0.0021(14) 0.0037(14)
N4 0.038(2) 0.070(3) 0.064(3) -0.015(2) -0.015(2) 0.017(2)
N5 0.0309(17) 0.0370(18) 0.0414(19) -0.0011(14) -0.0037(14) 0.0073(14)
N6 0.0309(17) 0.0379(19) 0.050(2) -0.0003(14) -0.0048(15) 0.0030(15)
C1 0.038(2) 0.050(3) 0.043(2) -0.0029(19) 0.0026(19) 0.006(2)
C2 0.036(2) 0.037(2) 0.039(2) -0.0031(17) -0.0023(17) 0.0055(17)
C3 0.0273(18) 0.040(2) 0.038(2) -0.0011(16) -0.0035(15) 0.0027(16)
C4 0.033(2) 0.043(2) 0.042(2) 0.0001(17) -0.0062(17) 0.0063(18)
C5 0.036(2) 0.042(2) 0.043(2) -0.0047(18) -0.0055(18) 0.0024(18)
C6 0.031(2) 0.039(2) 0.052(3) -0.0051(18) -0.0078(18) 0.0019(19)
C7 0.036(2) 0.041(2) 0.069(3) -0.0054(19) -0.015(2) 0.006(2)
C8A 0.074(5) 0.050(4) 0.109(7) -0.019(4) -0.032(5) 0.025(5)
C9A 0.053(5) 0.050(4) 0.068(7) -0.002(3) 0.001(4) 0.012(4)
C8B 0.074(5) 0.050(4) 0.109(7) -0.019(4) -0.032(5) 0.025(5)
C9B 0.053(5) 0.050(4) 0.068(7) -0.002(3) 0.001(4) 0.012(4)
C10A 0.043(5) 0.067(4) 0.097(7) 0.006(3) 0.006(5) 0.032(4)
C11A 0.115(7) 0.039(3) 0.103(9) -0.012(4) 0.031(7) 0.019(4)
C12A 0.097(8) 0.053(6) 0.131(10) -0.026(5) -0.023(7) 0.027(6)
C13A 0.116(7) 0.053(5) 0.102(7) -0.038(5) -0.028(6) 0.012(5)
C13B 0.116(7) 0.053(5) 0.102(7) -0.038(5) -0.028(6) 0.012(5)
C12B 0.097(8) 0.053(6) 0.131(10) -0.026(5) -0.023(7) 0.027(6)
C14 0.031(2) 0.041(2) 0.044(2) -0.0034(17) -0.0009(17) 0.0036(18)
C15 0.044(3) 0.036(2) 0.068(3) -0.007(2) -0.011(2) 0.009(2)
C16 0.035(2) 0.048(3) 0.068(3) -0.013(2) -0.009(2) 0.007(2)
C17 0.0271(19) 0.044(2) 0.047(2) -0.0050(17) -0.0043(17) 0.0039(18)
C18 0.030(2) 0.058(3) 0.046(2) -0.010(2) -0.0030(18) 0.012(2)
C19 0.033(2) 0.105(5) 0.079(4) -0.019(3) -0.014(3) 0.050(4)
C20 0.049(3) 0.107(6) 0.099(5) 0.013(4) 0.017(3) 0.030(5)
C21 0.079(5) 0.117(7) 0.103(6) 0.040(5) 0.035(4) 0.065(5)
C22 0.065(4) 0.100(6) 0.094(5) 0.017(4) -0.004(4) 0.024(4)
C23 0.044(3) 0.139(8) 0.092(5) -0.010(4) -0.023(3) 0.033(5)
C24 0.038(3) 0.084(4) 0.054(3) -0.005(3) -0.006(2) 0.017(3)
C25 0.031(2) 0.038(2) 0.044(2) -0.0017(16) -0.0050(17) 0.0067(17)
C26 0.049(3) 0.044(2) 0.040(2) 0.000(2) -0.0079(19) 0.0101(18)
C27 0.047(3) 0.036(2) 0.055(3) 0.0051(19) -0.010(2) 0.0095(19)
C28 0.038(2) 0.034(2) 0.054(3) -0.0021(17) -0.0086(19) 0.0035(18)
C29 0.034(2) 0.042(2) 0.052(3) 0.0050(18) -0.0051(19) 0.0047(19)
C30 0.031(2) 0.050(3) 0.052(3) 0.0076(19) -0.0038(19) 0.001(2)
C31 0.051(3) 0.077(4) 0.056(3) -0.023(3) 0.006(2) -0.010(3)
C32 0.062(4) 0.092(5) 0.057(3) -0.034(3) 0.007(3) -0.013(3)
C33 0.057(3) 0.060(3) 0.051(3) -0.012(3) -0.004(2) 0.001(2)
C34 0.049(3) 0.045(3) 0.050(3) 0.001(2) -0.011(2) -0.001(2)
C35 0.039(2) 0.034(2) 0.062(3) -0.0030(18) -0.003(2) 0.0029(19)
C10B 0.043(5) 0.067(4) 0.097(7) 0.006(3) 0.006(5) 0.032(4)
C11B 0.115(7) 0.039(3) 0.103(9) -0.012(4) 0.031(7) 0.019(4)

loop_
_atom_type_symbol
_atom_type_description
_atom_type_scat_dispersion_real
_atom_type_scat_dispersion_imag
_atom_type_scat_source
C C 0.0181 0.0091 'International Tables Vol C Tables 4.2.6.8 and 6.1.1.4'
H H 0 0 'International Tables Vol C Tables 4.2.6.8 and 6.1.1.4'
Cl Cl 0.3639 0.7018 'International Tables Vol C Tables 4.2.6.8 and 6.1.1.4'
N N 0.0311 0.018 'International Tables Vol C Tables 4.2.6.8 and 6.1.1.4'
Zn Zn -1.5491 0.6778 'International Tables Vol C Tables 4.2.6.8 and 6.1.1.4'
O O 0.0492 0.0322 'International Tables Vol C Tables 4.2.6.8 and 6.1.1.4'

loop_
_geom_angle_atom_site_label_1
_geom_angle_atom_site_label_2
_geom_angle_atom_site_label_3
_geom_angle
_geom_angle_site_symmetry_1
_geom_angle_site_symmetry_3
_geom_angle_publ_flag
N3 Zn1 N1 95.95(15) . . ?
N3 Zn1 N5 124.05(15) . . ?
N1 Zn1 N5 122.49(15) . . ?
N3 Zn1 N6 116.28(15) . . ?
N1 Zn1 N6 116.05(15) . . ?
N5 Zn1 N6 83.77(16) . . ?
C3 N1 C6 107.2(4) . . ?
C3 N1 Zn1 125.7(3) . . ?
C6 N1 Zn1 126.9(3) . . ?
C7 N2 C8B 125.4(7) . . ?
C7 N2 C8A 126.7(6) . . ?
C8B N2 C8A 13.6(17) . . ?
C7 N2 H2 116.7 . . ?
C8B N2 H2 116 . . ?
C8A N2 H2 116.7 . . ?
C14 N3 C17 107.3(4) . . ?
C14 N3 Zn1 124.4(3) . . ?
C17 N3 Zn1 127.7(3) . . ?
C18 N4 C19 124.3(5) . . ?
C18 N4 H4 117.9 . . ?
C19 N4 H4 117.9 . . ?
C25 N5 C28 107.3(4) . . ?
C25 N5 Zn1 143.8(3) . . ?
C28 N5 Zn1 108.9(3) . . ?
C29 N6 C30 120.5(4) . . ?
C29 N6 Zn1 109.5(3) . . ?
C30 N6 Zn1 130.0(3) . . ?
C2 C1 H1A 109.5 . . ?
C2 C1 H1B 109.5 . . ?
H1A C1 H1B 109.5 . . ?
C2 C1 H1C 109.5 . . ?
H1A C1 H1C 109.5 . . ?
H1B C1 H1C 109.5 . . ?
C14 C2 C25 106.8(4) . 3_665 ?
C14 C2 C3 118.6(4) . . ?
C25 C2 C3 107.3(4) 3_665 . ?
C14 C2 C1 107.0(4) . . ?
C25 C2 C1 110.7(4) 3_665 . ?
C3 C2 C1 106.3(4) . . ?
N1 C3 C4 110.1(4) . . ?
N1 C3 C2 126.5(4) . . ?
C4 C3 C2 123.4(4) . . ?
C5 C4 C3 107.4(4) . . ?
C5 C4 H4A 126.3 . . ?
C3 C4 H4A 126.3 . . ?
C4 C5 C6 105.9(4) . . ?
C4 C5 H5 127 . . ?
C6 C5 H5 127 . . ?
C7 C6 N1 118.9(4) . . ?
C7 C6 C5 131.8(4) . . ?
N1 C6 C5 109.3(4) . . ?
N2 C7 C6 126.6(4) . . ?
N2 C7 H7 116.7 . . ?
C6 C7 H7 116.7 . . ?
C9A C8A C13A 111.9(11) . . ?
C9A C8A N2 115.9(9) . . ?
C13A C8A N2 114.6(11) . . ?
C9A C8A H8A 104.3 . . ?
C13A C8A H8A 104.3 . . ?
N2 C8A H8A 104.3 . . ?
C8A C9A C10A 111.4(8) . . ?
C8A C9A H9AA 109.4 . . ?
C10A C9A H9AA 109.4 . . ?
C8A C9A H9AB 109.4 . . ?
C10A C9A H9AB 109.4 . . ?
H9AA C9A H9AB 108 . . ?
C9B C8B C13B 118.4(10) . . ?
C9B C8B N2 120.9(10) . . ?
C13B C8B N2 106.0(11) . . ?
C9B C8B H8B 102.9 . . ?
C13B C8B H8B 102.9 . . ?
N2 C8B H8B 102.9 . . ?
C8B C9B C10B 117.0(8) . . ?
C8B C9B H9BA 108 . . ?
C10B C9B H9BA 108 . . ?
C8B C9B H9BB 108 . . ?
C10B C9B H9BB 108 . . ?
H9BA C9B H9BB 107.3 . . ?
C11A C10A C9A 118.1(8) . . ?
C11A C10A H10A 107.8 . . ?
C9A C10A H10A 107.8 . . ?
C11A C10A H10B 107.8 . . ?
C9A C10A H10B 107.8 . . ?
H10A C10A H10B 107.1 . . ?
C12A C11A C10A 111.8(10) . . ?
C12A C11A H11A 109.3 . . ?
C10A C11A H11A 109.3 . . ?
C12A C11A H11B 109.3 . . ?
C10A C11A H11B 109.3 . . ?
H11A C11A H11B 107.9 . . ?
C11A C12A C13A 114.9(11) . . ?
C11A C12A H12A 108.6 . . ?
C13A C12A H12A 108.6 . . ?
C11A C12A H12B 108.6 . . ?
C13A C12A H12B 108.6 . . ?
H12A C12A H12B 107.5 . . ?
C8A C13A C12A 116.3(7) . . ?
C8A C13A H13A 108.2 . . ?
C12A C13A H13A 108.2 . . ?
C8A C13A H13B 108.2 . . ?
C12A C13A H13B 108.2 . . ?
H13A C13A H13B 107.4 . . ?
C8B C13B C12B 109.2(11) . . ?
C8B C13B H13C 109.8 . . ?
C12B C13B H13C 109.8 . . ?
C8B C13B H13D 109.8 . . ?
C12B C13B H13D 109.8 . . ?
H13C C13B H13D 108.3 . . ?
C13B C12B C11B 101.2(12) . . ?
C13B C12B H12C 111.5 . . ?
C11B C12B H12C 111.5 . . ?
C13B C12B H12D 111.5 . . ?
C11B C12B H12D 111.5 . . ?
H12C C12B H12D 109.4 . . ?
N3 C14 C15 109.5(4) . . ?
N3 C14 C2 127.6(4) . . ?
C15 C14 C2 122.8(4) . . ?
C16 C15 C14 107.5(4) . . ?
C16 C15 H15 126.2 . . ?
C14 C15 H15 126.2 . . ?
C15 C16 C17 107.1(4) . . ?
C15 C16 H16 126.4 . . ?
C17 C16 H16 126.4 . . ?
C18 C17 N3 120.9(4) . . ?
C18 C17 C16 130.6(4) . . ?
N3 C17 C16 108.5(4) . . ?
N4 C18 C17 125.5(5) . . ?
N4 C18 H18 117.3 . . ?
C17 C18 H18 117.3 . . ?
C20 C19 N4 116.1(7) . . ?
C20 C19 C24 113.2(6) . . ?
N4 C19 C24 107.3(5) . . ?
C20 C19 H19 106.5 . . ?
N4 C19 H19 106.5 . . ?
C24 C19 H19 106.5 . . ?
C19 C20 C21 112.9(7) . . ?
C19 C20 H20A 109 . . ?
C21 C20 H20A 109 . . ?
C19 C20 H20B 109 . . ?
C21 C20 H20B 109 . . ?
H20A C20 H20B 107.8 . . ?
C20 C21 C22 108.7(7) . . ?
C20 C21 H21A 109.9 . . ?
C22 C21 H21A 109.9 . . ?
C20 C21 H21B 109.9 . . ?
C22 C21 H21B 109.9 . . ?
H21A C21 H21B 108.3 . . ?
C23 C22 C21 109.0(7) . . ?
C23 C22 H22A 109.9 . . ?
C21 C22 H22A 109.9 . . ?
C23 C22 H22B 109.9 . . ?
C21 C22 H22B 109.9 . . ?
H22A C22 H22B 108.3 . . ?
C22 C23 C24 115.8(8) . . ?
C22 C23 H23A 108.3 . . ?
C24 C23 H23A 108.3 . . ?
C22 C23 H23B 108.3 . . ?
C24 C23 H23B 108.3 . . ?
H23A C23 H23B 107.4 . . ?
C19 C24 C23 111.7(5) . . ?
C19 C24 H24A 109.3 . . ?
C23 C24 H24A 109.3 . . ?
C19 C24 H24B 109.3 . . ?
C23 C24 H24B 109.3 . . ?
H24A C24 H24B 107.9 . . ?
N5 C25 C26 109.8(4) . . ?
N5 C25 C2 120.2(4) . 3_665 ?
C26 C25 C2 130.0(4) . 3_665 ?
C27 C26 C25 107.7(4) . . ?
C27 C26 H26 126.1 . . ?
C25 C26 H26 126.1 . . ?
C26 C27 C28 106.3(4) . . ?
C26 C27 H27 126.9 . . ?
C28 C27 H27 126.9 . . ?
N5 C28 C27 108.9(4) . . ?
N5 C28 C29 117.8(4) . . ?
C27 C28 C29 133.2(4) . . ?
N6 C29 C28 120.0(4) . . ?
N6 C29 H29 120 . . ?
C28 C29 H29 120 . . ?
N6 C30 C35 110.7(4) . . ?
N6 C30 C31 109.8(4) . . ?
C35 C30 C31 110.0(4) . . ?
N6 C30 H30 108.8 . . ?
C35 C30 H30 108.8 . . ?
C31 C30 H30 108.8 . . ?
C32 C31 C30 111.8(5) . . ?
C32 C31 H31A 109.2 . . ?
C30 C31 H31A 109.2 . . ?
C32 C31 H31B 109.2 . . ?
C30 C31 H31B 109.2 . . ?
H31A C31 H31B 107.9 . . ?
C33 C32 C31 112.0(5) . . ?
C33 C32 H32A 109.2 . . ?
C31 C32 H32A 109.2 . . ?
C33 C32 H32B 109.2 . . ?
C31 C32 H32B 109.2 . . ?
H32A C32 H32B 107.9 . . ?
C34 C33 C32 111.0(5) . . ?
C34 C33 H33A 109.4 . . ?
C32 C33 H33A 109.4 . . ?
C34 C33 H33B 109.4 . . ?
C32 C33 H33B 109.4 . . ?
H33A C33 H33B 108 . . ?
C33 C34 C35 111.4(4) . . ?
C33 C34 H34A 109.3 . . ?
C35 C34 H34A 109.3 . . ?
C33 C34 H34B 109.3 . . ?
C35 C34 H34B 109.3 . . ?
H34A C34 H34B 108 . . ?
C34 C35 C30 110.9(4) . . ?
C34 C35 H35A 109.5 . . ?
C30 C35 H35A 109.5 . . ?
C34 C35 H35B 109.5 . . ?
C30 C35 H35B 109.5 . . ?
H35A C35 H35B 108 . . ?
C9B C10B C11B 115.9(10) . . ?
C9B C10B H10C 108.3 . . ?
C11B C10B H10C 108.3 . . ?
C9B C10B H10D 108.3 . . ?
C11B C10B H10D 108.3 . . ?
H10C C10B H10D 107.4 . . ?
C10B C11B C12B 103.7(13) . . ?
C10B C11B H11C 111 . . ?
C12B C11B H11C 111 . . ?
C10B C11B H11D 111 . . ?
C12B C11B H11D 111 . . ?
H11C C11B H11D 109 . . ?

loop_
_geom_bond_atom_site_label_1
_geom_bond_atom_site_label_2
_geom_bond_site_symmetry_2
_geom_bond_distance
_geom_bond_publ_flag
Zn1 N3 . 1.963(4) ?
Zn1 N1 . 1.977(4) ?
Zn1 N5 . 2.006(4) ?
Zn1 N6 . 2.063(4) ?
N1 C3 . 1.326(6) ?
N1 C6 . 1.395(6) ?
N2 C7 . 1.327(6) ?
N2 C8B . 1.470(10) ?
N2 C8A . 1.477(8) ?
N2 H2 . 0.88 ?
N3 C14 . 1.339(6) ?
N3 C17 . 1.397(5) ?
N4 C18 . 1.312(6) ?
N4 C19 . 1.488(7) ?
N4 H4 . 0.88 ?
N5 C25 . 1.335(6) ?
N5 C28 . 1.387(6) ?
N6 C29 . 1.291(6) ?
N6 C30 . 1.457(7) ?
C1 C2 . 1.547(7) ?
C1 H1A . 0.98 ?
C1 H1B . 0.98 ?
C1 H1C . 0.98 ?
C2 C14 . 1.511(6) ?
C2 C25 3_665 1.516(7) ?
C2 C3 . 1.522(6) ?
C3 C4 . 1.411(6) ?
C4 C5 . 1.385(7) ?
C4 H4A . 0.95 ?
C5 C6 . 1.402(6) ?
C5 H5 . 0.95 ?
C6 C7 . 1.386(7) ?
C7 H7 . 0.95 ?
C8A C9A . 1.441(8) ?
C8A C13A . 1.462(8) ?
C8A H8A . 1 ?
C9A C10A . 1.517(10) ?
C9A H9AA . 0.99 ?
C9A H9AB . 0.99 ?
C8B C9B . 1.435(8) ?
C8B C13B . 1.462(8) ?
C8B H8B . 1 ?
C9B C10B . 1.471(13) ?
C9B H9BA . 0.99 ?
C9B H9BB . 0.99 ?
C10A C11A . 1.465(10) ?
C10A H10A . 0.99 ?
C10A H10B . 0.99 ?
C11A C12A . 1.456(10) ?
C11A H11A . 0.99 ?
C11A H11B . 0.99 ?
C12A C13A . 1.514(10) ?
C12A H12A . 0.99 ?
C12A H12B . 0.99 ?
C13A H13A . 0.99 ?
C13A H13B . 0.99 ?
C13B C12B . 1.527(10) ?
C13B H13C . 0.99 ?
C13B H13D . 0.99 ?
C12B C11B . 1.558(17) ?
C12B H12C . 0.99 ?
C12B H12D . 0.99 ?
C14 C15 . 1.412(7) ?
C15 C16 . 1.366(7) ?
C15 H15 . 0.95 ?
C16 C17 . 1.401(7) ?
C16 H16 . 0.95 ?
C17 C18 . 1.381(7) ?
C18 H18 . 0.95 ?
C19 C20 . 1.413(11) ?
C19 C24 . 1.508(7) ?
C19 H19 . 1 ?
C20 C21 . 1.515(10) ?
C20 H20A . 0.99 ?
C20 H20B . 0.99 ?
C21 C22 . 1.580(12) ?
C21 H21A . 0.99 ?
C21 H21B . 0.99 ?
C22 C23 . 1.428(13) ?
C22 H22A . 0.99 ?
C22 H22B . 0.99 ?
C23 C24 . 1.534(9) ?
C23 H23A . 0.99 ?
C23 H23B . 0.99 ?
C24 H24A . 0.99 ?
C24 H24B . 0.99 ?
C25 C26 . 1.398(6) ?
C25 C2 3_665 1.516(7) ?
C26 C27 . 1.373(8) ?
C26 H26 . 0.95 ?
C27 C28 . 1.402(7) ?
C27 H27 . 0.95 ?
C28 C29 . 1.424(8) ?
C29 H29 . 0.95 ?
C30 C35 . 1.525(7) ?
C30 C31 . 1.525(8) ?
C30 H30 . 1 ?
C31 C32 . 1.519(9) ?
C31 H31A . 0.99 ?
C31 H31B . 0.99 ?
C32 C33 . 1.518(8) ?
C32 H32A . 0.99 ?
C32 H32B . 0.99 ?
C33 C34 . 1.514(8) ?
C33 H33A . 0.99 ?
C33 H33B . 0.99 ?
C34 C35 . 1.515(8) ?
C34 H34A . 0.99 ?
C34 H34B . 0.99 ?
C35 H35A . 0.99 ?
C35 H35B . 0.99 ?
C10B C11B . 1.522(16) ?
C10B H10C . 0.99 ?
C10B H10D . 0.99 ?
C11B H11C . 0.99 ?
C11B H11D . 0.99 ?

loop_
_geom_torsion_atom_site_label_1
_geom_torsion_atom_site_label_2
_geom_torsion_atom_site_label_3
_geom_torsion_atom_site_label_4
_geom_torsion
_geom_torsion_site_symmetry_1
_geom_torsion_site_symmetry_2
_geom_torsion_site_symmetry_3
_geom_torsion_site_symmetry_4
_geom_torsion_publ_flag
N3 Zn1 N1 C3 2.2(4) . . . . ?
N5 Zn1 N1 C3 -135.0(4) . . . . ?
N6 Zn1 N1 C3 125.3(4) . . . . ?
N3 Zn1 N1 C6 176.8(4) . . . . ?
N5 Zn1 N1 C6 39.6(5) . . . . ?
N6 Zn1 N1 C6 -60.1(4) . . . . ?
N1 Zn1 N3 C14 -5.1(4) . . . . ?
N5 Zn1 N3 C14 131.2(4) . . . . ?
N6 Zn1 N3 C14 -128.0(4) . . . . ?
N1 Zn1 N3 C17 -175.6(4) . . . . ?
N5 Zn1 N3 C17 -39.3(5) . . . . ?
N6 Zn1 N3 C17 61.5(4) . . . . ?
N3 Zn1 N5 C25 -64.8(5) . . . . ?
N1 Zn1 N5 C25 60.5(5) . . . . ?
N6 Zn1 N5 C25 177.6(5) . . . . ?
N3 Zn1 N5 C28 117.1(3) . . . . ?
N1 Zn1 N5 C28 -117.6(3) . . . . ?
N6 Zn1 N5 C28 -0.6(3) . . . . ?
N3 Zn1 N6 C29 -124.4(3) . . . . ?
N1 Zn1 N6 C29 123.9(3) . . . . ?
N5 Zn1 N6 C29 0.7(3) . . . . ?
N3 Zn1 N6 C30 56.3(4) . . . . ?
N1 Zn1 N6 C30 -55.4(4) . . . . ?
N5 Zn1 N6 C30 -178.6(4) . . . . ?
C6 N1 C3 C4 0.1(5) . . . . ?
Zn1 N1 C3 C4 175.5(3) . . . . ?
C6 N1 C3 C2 179.5(4) . . . . ?
Zn1 N1 C3 C2 -5.0(7) . . . . ?
C14 C2 C3 N1 9.4(7) . . . . ?
C25 C2 C3 N1 130.4(5) 3_665 . . . ?
C1 C2 C3 N1 -111.2(5) . . . . ?
C14 C2 C3 C4 -171.2(4) . . . . ?
C25 C2 C3 C4 -50.2(6) 3_665 . . . ?
C1 C2 C3 C4 68.2(6) . . . . ?
N1 C3 C4 C5 0.5(6) . . . . ?
C2 C3 C4 C5 -179.0(4) . . . . ?
C3 C4 C5 C6 -0.8(6) . . . . ?
C3 N1 C6 C7 178.1(5) . . . . ?
Zn1 N1 C6 C7 2.7(7) . . . . ?
C3 N1 C6 C5 -0.6(6) . . . . ?
Zn1 N1 C6 C5 -176.0(3) . . . . ?
C4 C5 C6 C7 -177.6(6) . . . . ?
C4 C5 C6 N1 0.9(6) . . . . ?
C8B N2 C7 C6 161.3(13) . . . . ?
C8A N2 C7 C6 178.0(13) . . . . ?
N1 C6 C7 N2 -175.2(6) . . . . ?
C5 C6 C7 N2 3.2(11) . . . . ?
C7 N2 C8A C9A 18(2) . . . . ?
C8B N2 C8A C9A 108(5) . . . . ?
C7 N2 C8A C13A 151.0(16) . . . . ?
C8B N2 C8A C13A -120(5) . . . . ?
C13A C8A C9A C10A 56.9(19) . . . . ?
N2 C8A C9A C10A -169.2(16) . . . . ?
C7 N2 C8B C9B 16(3) . . . . ?
C8A N2 C8B C9B -85(4) . . . . ?
C7 N2 C8B C13B 154.2(16) . . . . ?
C8A N2 C8B C13B 54(4) . . . . ?
C13B C8B C9B C10B 22(3) . . . . ?
N2 C8B C9B C10B 155(2) . . . . ?
C8A C9A C10A C11A -31(2) . . . . ?
C9A C10A C11A C12A -21(3) . . . . ?
C10A C11A C12A C13A 48(3) . . . . ?
C9A C8A C13A C12A -31(3) . . . . ?
N2 C8A C13A C12A -165(2) . . . . ?
C11A C12A C13A C8A -23(3) . . . . ?
C9B C8B C13B C12B -45(3) . . . . ?
N2 C8B C13B C12B 175.1(19) . . . . ?
C8B C13B C12B C11B 71(2) . . . . ?
C17 N3 C14 C15 -0.2(6) . . . . ?
Zn1 N3 C14 C15 -172.3(4) . . . . ?
C17 N3 C14 C2 -176.5(5) . . . . ?
Zn1 N3 C14 C2 11.3(7) . . . . ?
C25 C2 C14 N3 -134.2(5) 3_665 . . . ?
C3 C2 C14 N3 -12.9(7) . . . . ?
C1 C2 C14 N3 107.2(5) . . . . ?
C25 C2 C14 C15 49.9(6) 3_665 . . . ?
C3 C2 C14 C15 171.1(5) . . . . ?
C1 C2 C14 C15 -68.7(6) . . . . ?
N3 C14 C15 C16 0.5(7) . . . . ?
C2 C14 C15 C16 177.1(5) . . . . ?
C14 C15 C16 C17 -0.7(7) . . . . ?
C14 N3 C17 C18 179.0(5) . . . . ?
Zn1 N3 C17 C18 -9.2(7) . . . . ?
C14 N3 C17 C16 -0.3(6) . . . . ?
Zn1 N3 C17 C16 171.5(4) . . . . ?
C15 C16 C17 C18 -178.6(6) . . . . ?
C15 C16 C17 N3 0.6(7) . . . . ?
C19 N4 C18 C17 173.2(6) . . . . ?
N3 C17 C18 N4 173.7(5) . . . . ?
C16 C17 C18 N4 -7.2(10) . . . . ?
C18 N4 C19 C20 100.0(9) . . . . ?
C18 N4 C19 C24 -132.2(6) . . . . ?
N4 C19 C20 C21 -179.5(7) . . . . ?
C24 C19 C20 C21 55.8(11) . . . . ?
C19 C20 C21 C22 -59.4(11) . . . . ?
C20 C21 C22 C23 56.3(11) . . . . ?
C21 C22 C23 C24 -52.5(11) . . . . ?
C20 C19 C24 C23 -47.4(10) . . . . ?
N4 C19 C24 C23 -176.7(7) . . . . ?
C22 C23 C24 C19 48.0(11) . . . . ?
C28 N5 C25 C26 0.1(5) . . . . ?
Zn1 N5 C25 C26 -178.0(4) . . . . ?
C28 N5 C25 C2 -179.9(4) . . . 3_665 ?
Zn1 N5 C25 C2 2.0(7) . . . 3_665 ?
N5 C25 C26 C27 0.0(5) . . . . ?
C2 C25 C26 C27 180.0(4) 3_665 . . . ?
C25 C26 C27 C28 -0.1(5) . . . . ?
C25 N5 C28 C27 -0.1(5) . . . . ?
Zn1 N5 C28 C27 178.7(3) . . . . ?
C25 N5 C28 C29 -178.5(4) . . . . ?
Zn1 N5 C28 C29 0.4(5) . . . . ?
C26 C27 C28 N5 0.1(5) . . . . ?
C26 C27 C28 C29 178.1(5) . . . . ?
C30 N6 C29 C28 178.7(4) . . . . ?
Zn1 N6 C29 C28 -0.7(5) . . . . ?
N5 C28 C29 N6 0.2(6) . . . . ?
C27 C28 C29 N6 -177.6(5) . . . . ?
C29 N6 C30 C35 -102.1(5) . . . . ?
Zn1 N6 C30 C35 77.1(5) . . . . ?
C29 N6 C30 C31 136.2(5) . . . . ?
Zn1 N6 C30 C31 -44.6(5) . . . . ?
N6 C30 C31 C32 177.1(5) . . . . ?
C35 C30 C31 C32 55.0(7) . . . . ?
C30 C31 C32 C33 -54.0(8) . . . . ?
C31 C32 C33 C34 53.6(8) . . . . ?
C32 C33 C34 C35 -55.5(7) . . . . ?
C33 C34 C35 C30 57.7(5) . . . . ?
N6 C30 C35 C34 -178.3(4) . . . . ?
C31 C30 C35 C34 -56.8(5) . . . . ?
C8B C9B C10B C11B -27(3) . . . . ?
C9B C10B C11B C12B 54(2) . . . . ?
C13B C12B C11B C10B -73.5(17) . . . . ?

loop_
_platon_squeeze_void_nr
_platon_squeeze_void_average_x
_platon_squeeze_void_average_y
_platon_squeeze_void_average_z
_platon_squeeze_void_volume
_platon_squeeze_void_count_electrons
1 -0.037 0.250 -0.064 323.1 73.8
2 0.037 0.750 -0.036 323.2 74.7
